data_1546773
loop_
_publ_author_name
'Jezuita, Anna'
'Cal, Dariusz'
'Zag\'orski, Piotr'
'Ejsmont, Krzysztof'
'Zarychta, Bartosz'

_publ_section_title
;
 Diethyl
 (1-benzyl-4-phenyl-3-trifluoromethyl-1<i>H</i>-pyrrol-2-yl)phosphonate
;
_journal_coeditor_code HB4162
_journal_issue 8
_journal_name_full IUCrData
_journal_page_first x171122
_journal_paper_doi 10.1107/S2414314617011221
_journal_volume 2
_journal_year 2017
_chemical_formula_iupac 'C22 H23 F3 N O3 P'
_chemical_formula_moiety 'C22 H23 F3 N O3 P'
_chemical_formula_sum 'C22 H23 F3 N O3 P'
_chemical_formula_weight 437.38
_chemical_name_systematic
;
Diethyl (1-benzyl-4-phenyl-3-trifluoromethyl-1<i>H</i>-pyrrol-2-yl)phosphonate
;
_space_group_crystal_system monoclinic
_space_group_IT_number 14
_space_group_name_Hall '-P 2ybc'
_space_group_name_H-M_alt 'P 1 21/c 1'
_symmetry_space_group_name_Hall '-P 2ybc'
_symmetry_space_group_name_H-M 'P 1 21/c 1'
_atom_sites_solution_hydrogens geom
_audit_creation_method SHELXL-2013
_cell_angle_alpha 90
_cell_angle_beta 91.744(2)
_cell_angle_gamma 90
_cell_formula_units_Z 4
_cell_length_a 13.7056(3)
_cell_length_b 10.6494(2)
_cell_length_c 14.9163(3)
_cell_measurement_reflns_used 14420
_cell_measurement_temperature 150.00(10)
_cell_measurement_theta_max 25.999
_cell_measurement_theta_min 2.974
_cell_volume 2176.12(8)
_computing_cell_refinement
;
CrysAlisCCD (Oxford Diffraction, 2008)
;
_computing_data_collection
;
CrysAlisCCD (Oxford Diffraction, 2008)
;
_computing_data_reduction
;
CrysAlisCCD (Oxford Diffraction, 2008)
;
_computing_molecular_graphics
;
SHELXTL (Sheldrick, 2008)
;
_computing_publication_material
;
SHELXL2014 (Sheldrick, 2015b)
;
_computing_structure_refinement
;
SHELXL2014 (Sheldrick, 2015b)
;
_computing_structure_solution
;
SHELXS2014 (Sheldrick, 2015a)
;
_diffrn_ambient_temperature 150.00(10)
_diffrn_detector_area_resol_mean '1024 x 1024 with blocks 2 x 2'
_diffrn_measured_fraction_theta_full 0.996
_diffrn_measured_fraction_theta_max 0.996
_diffrn_measurement_device_type 'Oxford Diffraction Xcalibur'
_diffrn_measurement_method '\w scan'
_diffrn_radiation_type MoK\a
_diffrn_radiation_wavelength 0.71073
_diffrn_reflns_av_R_equivalents 0.0186
_diffrn_reflns_limit_h_max 16
_diffrn_reflns_limit_h_min -16
_diffrn_reflns_limit_k_max 13
_diffrn_reflns_limit_k_min -13
_diffrn_reflns_limit_l_max 18
_diffrn_reflns_limit_l_min -12
_diffrn_reflns_number 14420
_diffrn_reflns_theta_full 25.242
_diffrn_reflns_theta_max 25.999
_diffrn_reflns_theta_min 2.974
_diffrn_standards_decay_% 0
_diffrn_standards_interval_count 0
_diffrn_standards_interval_time 0
_diffrn_standards_number 0
_exptl_absorpt_coefficient_mu 0.174
_exptl_absorpt_correction_type none
_exptl_crystal_colour colourless
_exptl_crystal_density_diffrn 1.335
_exptl_crystal_density_method 'not measured'
_exptl_crystal_description irregular
_exptl_crystal_F_000 912
_exptl_crystal_size_max 0.27
_exptl_crystal_size_mid 0.20
_exptl_crystal_size_min 0.15
_refine_diff_density_max 0.321
_refine_diff_density_min -0.305
_refine_ls_extinction_method none
_refine_ls_goodness_of_fit_ref 0.979
_refine_ls_hydrogen_treatment constr
_refine_ls_matrix_type full
_refine_ls_number_parameters 271
_refine_ls_number_reflns 4254
_refine_ls_number_restraints 0
_refine_ls_restrained_S_all 0.979
_refine_ls_R_factor_all 0.0436
_refine_ls_R_factor_gt 0.0309
_refine_ls_shift/su_max 0.000
_refine_ls_shift/su_mean 0.000
_refine_ls_structure_factor_coef Fsqd
_refine_ls_weighting_details 'w=1/[\s^2^(Fo^2^)+(0.0481P)^2^] where P=(Fo^2^+2Fc^2^)/3'
_refine_ls_weighting_scheme calc
_refine_ls_wR_factor_gt 0.0763
_refine_ls_wR_factor_ref 0.0786
_reflns_number_gt 3251
_reflns_number_total 4254
_reflns_threshold_expression 'I > 2\s(I)'
_cod_data_source_file hb4162sup1.cif
_cod_data_source_block I
_cod_database_code 1546773
_shelx_space_group_comment
;
The symmetry employed for this shelxl refinement is uniquely defined
by the following loop, which should always be used as a source of
symmetry information in preference to the above space-group names.
They are only intended as comments.
;
_shelxl_version_number .2013

loop_
_space_group_symop_operation_xyz
'x, y, z'
'-x, y+1/2, -z+1/2'
'-x, -y, -z'
'x, -y-1/2, z-1/2'

loop_
_atom_site_type_symbol
_atom_site_label
_atom_site_fract_x
_atom_site_fract_y
_atom_site_fract_z
_atom_site_U_iso_or_equiv
_atom_site_adp_type
_atom_site_calc_flag
_atom_site_occupancy
N N1 0.26227(8) 0.28475(10) 0.23073(7) 0.0171(2) Uani d 1
O O1 0.25503(8) 0.18705(9) -0.02572(6) 0.0291(3) Uani d 1
O O2 0.24039(8) 0.04337(9) 0.11152(6) 0.0278(2) Uani d 1
O O3 0.39528(7) 0.13043(9) 0.08712(6) 0.0263(2) Uani d 1
P P1 0.28542(3) 0.16327(3) 0.06738(2) 0.02047(10) Uani d 1
F F1 0.27999(7) 0.45000(8) -0.02257(5) 0.0319(2) Uani d 1
F F2 0.18429(7) 0.58775(8) 0.02989(5) 0.0386(3) Uani d 1
F F3 0.12551(7) 0.41436(9) -0.02136(6) 0.0409(3) Uani d 1
C C1 0.47105(11) 0.21634(16) 0.05827(10) 0.0327(4) Uani d 1
H H1A 0.4640 0.2972 0.0873 0.039 Uiso calc 1
H H1B 0.4656 0.2287 -0.0061 0.039 Uiso calc 1
C C2 0.56792(12) 0.1603(2) 0.08338(12) 0.0469(5) Uani d 1
H H2A 0.6189 0.2155 0.0650 0.070 Uiso calc 1
H H2B 0.5744 0.0806 0.0541 0.070 Uiso calc 1
H H2C 0.5727 0.1486 0.1472 0.070 Uiso calc 1
C C3 0.13611(13) 0.01934(17) 0.10071(12) 0.0457(5) Uani d 1
H H3A 0.1034 0.0943 0.0783 0.055 Uiso calc 1
H H3B 0.1096 -0.0014 0.1584 0.055 Uiso calc 1
C C4 0.11827(18) -0.0846(2) 0.03792(16) 0.0701(7) Uani d 1
H H4A 0.0493 -0.0993 0.0312 0.105 Uiso calc 1
H H4B 0.1497 -0.1591 0.0607 0.105 Uiso calc 1
H H4C 0.1441 -0.0637 -0.0193 0.105 Uiso calc 1
C C5 0.25575(10) 0.29234(12) 0.13827(8) 0.0172(3) Uani d 1
C C6 0.21315(10) 0.40874(12) 0.11826(8) 0.0170(3) Uani d 1
C C7 0.19250(9) 0.47038(13) 0.20012(8) 0.0173(3) Uani d 1
C C8 0.22526(10) 0.39073(13) 0.26700(9) 0.0188(3) Uani d 1
H H8 0.2225 0.4071 0.3281 0.023 Uiso calc 1
C C9 0.20027(11) 0.46319(13) 0.02681(9) 0.0242(3) Uani d 1
C C10 0.13887(10) 0.58735(13) 0.21848(9) 0.0200(3) Uani d 1
C C11 0.05005(11) 0.61462(14) 0.17435(10) 0.0267(3) Uani d 1
H H11 0.0274 0.5630 0.1279 0.032 Uiso calc 1
C C12 -0.00447(12) 0.71717(15) 0.19877(12) 0.0363(4) Uani d 1
H H12 -0.0633 0.7345 0.1686 0.044 Uiso calc 1
C C13 0.02780(14) 0.79382(17) 0.26762(12) 0.0437(5) Uani d 1
H H13 -0.0096 0.8622 0.2846 0.052 Uiso calc 1
C C14 0.11546(14) 0.76936(16) 0.31135(12) 0.0433(5) Uani d 1
H H14 0.1376 0.8219 0.3574 0.052 Uiso calc 1
C C15 0.17114(12) 0.66642(15) 0.28696(10) 0.0310(4) Uani d 1
H H15 0.2304 0.6505 0.3168 0.037 Uiso calc 1
C C16 0.30577(10) 0.18449(13) 0.28608(9) 0.0196(3) Uani d 1
H H16A 0.2948 0.1048 0.2559 0.023 Uiso calc 1
H H16B 0.2726 0.1813 0.3426 0.023 Uiso calc 1
C C17 0.41387(10) 0.19995(13) 0.30541(8) 0.0197(3) Uani d 1
C C18 0.46153(11) 0.31409(14) 0.29963(9) 0.0251(3) Uani d 1
H H18 0.4272 0.3847 0.2800 0.030 Uiso calc 1
C C19 0.56011(12) 0.32431(15) 0.32285(10) 0.0315(4) Uani d 1
H H19 0.5913 0.4016 0.3187 0.038 Uiso calc 1
C C20 0.61174(12) 0.22048(17) 0.35194(10) 0.0339(4) Uani d 1
H H20 0.6778 0.2273 0.3673 0.041 Uiso calc 1
C C21 0.56512(12) 0.10625(16) 0.35826(11) 0.0343(4) Uani d 1
H H21 0.5998 0.0360 0.3781 0.041 Uiso calc 1
C C22 0.46686(11) 0.09576(14) 0.33519(10) 0.0271(3) Uani d 1
H H22 0.4360 0.0184 0.3396 0.033 Uiso calc 1

loop_
_atom_site_aniso_label
_atom_site_aniso_U_11
_atom_site_aniso_U_22
_atom_site_aniso_U_33
_atom_site_aniso_U_12
_atom_site_aniso_U_13
_atom_site_aniso_U_23
N1 0.0182(6) 0.0208(6) 0.0122(5) 0.0017(5) -0.0011(4) 0.0016(5)
O1 0.0432(7) 0.0281(6) 0.0156(5) 0.0017(5) -0.0035(4) -0.0029(4)
O2 0.0356(6) 0.0217(5) 0.0259(5) -0.0050(5) -0.0030(5) 0.0010(4)
O3 0.0274(6) 0.0254(6) 0.0262(5) 0.0054(4) 0.0026(4) -0.0006(4)
P1 0.0273(2) 0.01945(19) 0.01456(18) 0.00111(16) -0.00119(14) -0.00163(14)
F1 0.0448(6) 0.0329(5) 0.0183(4) -0.0001(4) 0.0085(4) 0.0028(4)
F2 0.0683(7) 0.0245(5) 0.0230(4) 0.0135(5) 0.0022(4) 0.0064(4)
F3 0.0426(6) 0.0514(6) 0.0273(5) -0.0019(5) -0.0215(4) 0.0024(4)
C1 0.0307(9) 0.0403(10) 0.0272(8) -0.0023(7) 0.0034(7) 0.0030(7)
C2 0.0302(10) 0.0725(14) 0.0380(10) 0.0048(9) 0.0000(8) 0.0055(9)
C3 0.0437(11) 0.0435(11) 0.0497(11) -0.0130(9) -0.0002(9) 0.0068(9)
C4 0.0680(16) 0.0592(14) 0.0819(16) -0.0233(12) -0.0168(13) -0.0115(12)
C5 0.0163(7) 0.0221(7) 0.0130(6) -0.0012(6) -0.0021(5) 0.0003(5)
C6 0.0155(7) 0.0196(7) 0.0158(6) -0.0017(6) -0.0030(5) 0.0005(5)
C7 0.0134(7) 0.0208(7) 0.0177(7) -0.0010(6) -0.0007(5) -0.0009(5)
C8 0.0188(7) 0.0240(7) 0.0135(6) 0.0013(6) 0.0003(5) -0.0024(5)
C9 0.0326(9) 0.0226(8) 0.0172(7) 0.0032(7) -0.0041(6) -0.0004(6)
C10 0.0197(7) 0.0210(7) 0.0196(7) 0.0003(6) 0.0026(6) 0.0016(6)
C11 0.0237(8) 0.0243(8) 0.0320(8) 0.0024(6) -0.0024(6) -0.0007(6)
C12 0.0261(9) 0.0325(9) 0.0502(10) 0.0097(7) -0.0015(8) 0.0004(8)
C13 0.0434(11) 0.0346(10) 0.0537(11) 0.0163(8) 0.0094(9) -0.0074(8)
C14 0.0542(12) 0.0363(10) 0.0393(10) 0.0084(9) -0.0005(9) -0.0182(8)
C15 0.0321(9) 0.0328(9) 0.0278(8) 0.0052(7) -0.0044(7) -0.0072(7)
C16 0.0250(8) 0.0195(7) 0.0141(6) 0.0021(6) -0.0018(6) 0.0033(5)
C17 0.0241(8) 0.0239(8) 0.0110(6) 0.0037(6) 0.0000(5) -0.0019(5)
C18 0.0268(8) 0.0247(8) 0.0235(7) 0.0026(6) -0.0030(6) 0.0034(6)
C19 0.0290(9) 0.0350(9) 0.0303(8) -0.0061(7) -0.0024(7) 0.0000(7)
C20 0.0222(8) 0.0503(11) 0.0290(9) 0.0055(8) -0.0042(7) -0.0063(7)
C21 0.0298(9) 0.0367(10) 0.0359(9) 0.0140(8) -0.0064(7) -0.0003(8)
C22 0.0301(9) 0.0220(8) 0.0290(8) 0.0055(7) -0.0025(7) -0.0008(6)

loop_
_atom_type_symbol
_atom_type_description
_atom_type_scat_dispersion_real
_atom_type_scat_dispersion_imag
_atom_type_scat_source
C C 0.0033 0.0016 'International Tables Vol C Tables 4.2.6.8 and 6.1.1.4'
H H 0.0000 0.0000 'International Tables Vol C Tables 4.2.6.8 and 6.1.1.4'
N N 0.0061 0.0033 'International Tables Vol C Tables 4.2.6.8 and 6.1.1.4'
O O 0.0106 0.0060 'International Tables Vol C Tables 4.2.6.8 and 6.1.1.4'
P P 0.1023 0.0942 'International Tables Vol C Tables 4.2.6.8 and 6.1.1.4'
F F 0.0171 0.0103 'International Tables Vol C Tables 4.2.6.8 and 6.1.1.4'

loop_
_geom_angle_atom_site_label_1
_geom_angle_atom_site_label_2
_geom_angle_atom_site_label_3
_geom_angle
C8 N1 C5 109.62(11)
C8 N1 C16 122.15(10)
C5 N1 C16 128.16(11)
C3 O2 P1 119.54(10)
C1 O3 P1 119.59(9)
O1 P1 O3 117.57(6)
O1 P1 O2 115.80(6)
O3 P1 O2 97.32(6)
O1 P1 C5 111.45(6)
O3 P1 C5 107.17(6)
O2 P1 C5 106.11(6)
O3 C1 C2 108.10(13)
O3 C1 H1A 110.1
C2 C1 H1A 110.1
O3 C1 H1B 110.1
C2 C1 H1B 110.1
H1A C1 H1B 108.4
C1 C2 H2A 109.5
C1 C2 H2B 109.5
H2A C2 H2B 109.5
C1 C2 H2C 109.5
H2A C2 H2C 109.5
H2B C2 H2C 109.5
O2 C3 C4 110.34(16)
O2 C3 H3A 109.6
C4 C3 H3A 109.6
O2 C3 H3B 109.6
C4 C3 H3B 109.6
H3A C3 H3B 108.1
C3 C4 H4A 109.5
C3 C4 H4B 109.5
H4A C4 H4B 109.5
C3 C4 H4C 109.5
H4A C4 H4C 109.5
H4B C4 H4C 109.5
N1 C5 C6 106.19(11)
N1 C5 P1 122.43(10)
C6 C5 P1 130.99(10)
C5 C6 C7 108.57(11)
C5 C6 C9 125.33(12)
C7 C6 C9 125.88(12)
C8 C7 C6 105.62(11)
C8 C7 C10 122.65(12)
C6 C7 C10 131.45(12)
N1 C8 C7 109.98(11)
N1 C8 H8 125.0
C7 C8 H8 125.0
F3 C9 F1 106.69(11)
F3 C9 F2 106.18(11)
F1 C9 F2 104.94(11)
F3 C9 C6 114.09(12)
F1 C9 C6 112.71(11)
F2 C9 C6 111.58(11)
C15 C10 C11 118.37(13)
C15 C10 C7 120.00(12)
C11 C10 C7 121.31(12)
C12 C11 C10 120.79(14)
C12 C11 H11 119.6
C10 C11 H11 119.6
C13 C12 C11 120.21(15)
C13 C12 H12 119.9
C11 C12 H12 119.9
C12 C13 C14 119.93(16)
C12 C13 H13 120.0
C14 C13 H13 120.0
C13 C14 C15 120.26(16)
C13 C14 H14 119.9
C15 C14 H14 119.9
C10 C15 C14 120.43(15)
C10 C15 H15 119.8
C14 C15 H15 119.8
N1 C16 C17 114.09(11)
N1 C16 H16A 108.7
C17 C16 H16A 108.7
N1 C16 H16B 108.7
C17 C16 H16B 108.7
H16A C16 H16B 107.6
C18 C17 C22 118.52(14)
C18 C17 C16 123.11(12)
C22 C17 C16 118.27(13)
C17 C18 C19 120.72(14)
C17 C18 H18 119.6
C19 C18 H18 119.6
C20 C19 C18 120.18(15)
C20 C19 H19 119.9
C18 C19 H19 119.9
C19 C20 C21 119.72(15)
C19 C20 H20 120.1
C21 C20 H20 120.1
C20 C21 C22 120.24(15)
C20 C21 H21 119.9
C22 C21 H21 119.9
C21 C22 C17 120.62(15)
C21 C22 H22 119.7
C17 C22 H22 119.7

loop_
_geom_bond_atom_site_label_1
_geom_bond_atom_site_label_2
_geom_bond_distance
N1 C8 1.3567(17)
N1 C5 1.3817(16)
N1 C16 1.4654(16)
O1 P1 1.4598(10)
O2 C3 1.456(2)
O2 P1 1.5715(10)
O3 C1 1.4586(18)
O3 P1 1.5650(10)
P1 C5 1.7886(14)
F1 C9 1.3436(17)
F2 C9 1.3455(16)
F3 C9 1.3385(16)
C1 C2 1.493(2)
C1 H1A 0.9700
C1 H1B 0.9700
C2 H2A 0.9600
C2 H2B 0.9600
C2 H2C 0.9600
C3 C4 1.466(3)
C3 H3A 0.9700
C3 H3B 0.9700
C4 H4A 0.9600
C4 H4B 0.9600
C4 H4C 0.9600
C5 C6 1.3987(18)
C6 C7 1.4223(18)
C6 C9 1.4877(18)
C7 C8 1.3745(18)
C7 C10 1.4763(19)
C8 H8 0.9300
C10 C15 1.386(2)
C10 C11 1.3966(19)
C11 C12 1.379(2)
C11 H11 0.9300
C12 C13 1.374(2)
C12 H12 0.9300
C13 C14 1.374(2)
C13 H13 0.9300
C14 C15 1.390(2)
C14 H14 0.9300
C15 H15 0.9300
C16 C17 1.5097(19)
C16 H16A 0.9700
C16 H16B 0.9700
C17 C18 1.384(2)
C17 C22 1.392(2)
C18 C19 1.389(2)
C18 H18 0.9300
C19 C20 1.376(2)
C19 H19 0.9300
C20 C21 1.379(2)
C20 H20 0.9300
C21 C22 1.384(2)
C21 H21 0.9300
C22 H22 0.9300

loop_
_geom_hbond_atom_site_label_D
_geom_hbond_atom_site_label_H
_geom_hbond_atom_site_label_A
_geom_hbond_site_symmetry_A
_geom_hbond_distance_DH
_geom_hbond_distance_HA
_geom_hbond_distance_DA
_geom_hbond_angle_DHA
C16 H16A O2 . 0.97 2.35 3.1144(16) 135
C8 H8 O1 4_566 0.93 2.43 3.2148(16) 142
C16 H16B O1 4_566 0.97 2.43 3.2178(17) 138
C16 H16B F1 4_566 0.97 2.45 3.2224(15) 136

loop_
_geom_torsion_atom_site_label_1
_geom_torsion_atom_site_label_2
_geom_torsion_atom_site_label_3
_geom_torsion_atom_site_label_4
_geom_torsion
C1 O3 P1 O1 55.83(12)
C1 O3 P1 O2 -179.97(10)
C1 O3 P1 C5 -70.55(11)
C3 O2 P1 O1 -46.40(13)
C3 O2 P1 O3 -171.88(11)
C3 O2 P1 C5 77.82(12)
P1 O3 C1 C2 -178.47(11)
P1 O2 C3 C4 106.72(16)
C8 N1 C5 C6 0.25(14)
C16 N1 C5 C6 -176.76(13)
C8 N1 C5 P1 -173.24(10)
C16 N1 C5 P1 9.75(19)
O1 P1 C5 N1 169.14(10)
O3 P1 C5 N1 -60.93(12)
O2 P1 C5 N1 42.25(12)
O1 P1 C5 C6 -2.57(15)
O3 P1 C5 C6 127.36(13)
O2 P1 C5 C6 -129.45(13)
N1 C5 C6 C7 -1.00(15)
P1 C5 C6 C7 171.72(11)
N1 C5 C6 C9 173.87(12)
P1 C5 C6 C9 -13.4(2)
C5 C6 C7 C8 1.35(15)
C9 C6 C7 C8 -173.48(13)
C5 C6 C7 C10 -172.52(13)
C9 C6 C7 C10 12.7(2)
C5 N1 C8 C7 0.62(15)
C16 N1 C8 C7 177.85(12)
C6 C7 C8 N1 -1.20(15)
C10 C7 C8 N1 173.34(12)
C5 C6 C9 F3 77.75(18)
C7 C6 C9 F3 -108.26(15)
C5 C6 C9 F1 -44.13(18)
C7 C6 C9 F1 129.86(14)
C5 C6 C9 F2 -161.91(13)
C7 C6 C9 F2 12.1(2)
C8 C7 C10 C15 44.5(2)
C6 C7 C10 C15 -142.47(15)
C8 C7 C10 C11 -128.81(15)
C6 C7 C10 C11 44.2(2)
C15 C10 C11 C12 -0.5(2)
C7 C10 C11 C12 173.01(14)
C10 C11 C12 C13 -0.4(2)
C11 C12 C13 C14 1.0(3)
C12 C13 C14 C15 -0.8(3)
C11 C10 C15 C14 0.7(2)
C7 C10 C15 C14 -172.85(14)
C13 C14 C15 C10 -0.1(3)
C8 N1 C16 C17 -89.45(15)
C5 N1 C16 C17 87.23(16)
N1 C16 C17 C18 21.10(18)
N1 C16 C17 C22 -162.55(12)
C22 C17 C18 C19 0.1(2)
C16 C17 C18 C19 176.48(12)
C17 C18 C19 C20 0.1(2)
C18 C19 C20 C21 -0.2(2)
C19 C20 C21 C22 0.2(2)
C20 C21 C22 C17 0.0(2)
C18 C17 C22 C21 -0.2(2)
C16 C17 C22 C21 -176.68(13)

_cod_database_fobs_code 1546773
